data_7046059
loop_
_publ_author_name
'Bridonneau, N.'
'Hippolyte, L.'
'Mercier, D.'
'Portehault, D.'
'Desage-El Murr, M'
'Marcus, P.'
'Fensterbank, L.'
'Chan\'eac, C'
'Ribot, F.'

_publ_section_title
;
 N-Heterocyclic carbene-stabilized gold nanoparticles with tunable sizes.
;
_journal_issue 19
_journal_name_full 'Dalton transactions (Cambridge, England : 2003)'
_journal_page_first 6850
_journal_page_last 6859
_journal_paper_doi 10.1039/c8dt00416a
_journal_volume 47
_journal_year 2018
_chemical_formula_moiety 'C27 H53 N2, Au Br Cl3'
_chemical_formula_sum 'C27 H53 Au Br Cl3.01 N2'
_chemical_formula_weight 789.53
_space_group_crystal_system monoclinic
_space_group_IT_number 14
_space_group_name_Hall '-P 2ybc'
_space_group_name_H-M_alt 'P 1 21/c 1'
_symmetry_space_group_name_Hall '-P 2ybc'
_symmetry_space_group_name_H-M 'P 1 21/c 1'
_atom_sites_solution_hydrogens geom
_atom_sites_solution_primary dual
_atom_sites_solution_secondary difmap
_audit_creation_method SHELXL-2014/7
_audit_update_record
;
2017-05-09 deposited with the CCDC.
2018-04-10 downloaded from the CCDC.
;
_cell_angle_alpha 90
_cell_angle_beta 102.912(2)
_cell_angle_gamma 90
_cell_formula_units_Z 4
_cell_length_a 8.4845(4)
_cell_length_b 42.119(2)
_cell_length_c 9.4482(5)
_cell_measurement_reflns_used 9988
_cell_measurement_temperature 200(2)
_cell_measurement_theta_max 30.09
_cell_measurement_theta_min 2.41
_cell_volume 3291.0(3)
_computing_cell_refinement 'Bruker SAINT'
_computing_data_collection 'Bruker APEX2'
_computing_data_reduction 'Bruker SAINT'
_computing_molecular_graphics 'DIAMOND (Brandenburg, 2006)'
_computing_publication_material 'WinGX publication routines (Farrugia, 2012)'
_computing_structure_refinement 'SHELXL-2014/7 (Sheldrick, 2014)'
_computing_structure_solution 'SHELXT-2014 (Sheldrick, 2014)'
_diffrn_ambient_temperature 200(2)
_diffrn_measured_fraction_theta_full 0.998
_diffrn_measured_fraction_theta_max 0.998
_diffrn_measurement_device_type 'Bruker APEX-II CCD'
_diffrn_measurement_method '\f and \w scans'
_diffrn_radiation_type MoK\a
_diffrn_radiation_wavelength 0.71073
_diffrn_reflns_av_R_equivalents 0.0226
_diffrn_reflns_av_unetI/netI 0.0188
_diffrn_reflns_Laue_measured_fraction_full 0.998
_diffrn_reflns_Laue_measured_fraction_max 0.998
_diffrn_reflns_limit_h_max 10
_diffrn_reflns_limit_h_min -10
_diffrn_reflns_limit_k_max 44
_diffrn_reflns_limit_k_min -50
_diffrn_reflns_limit_l_max 11
_diffrn_reflns_limit_l_min -11
_diffrn_reflns_number 27789
_diffrn_reflns_point_group_measured_fraction_full 0.998
_diffrn_reflns_point_group_measured_fraction_max 0.998
_diffrn_reflns_theta_full 25.000
_diffrn_reflns_theta_max 25.000
_diffrn_reflns_theta_min 2.414
_diffrn_source 'fine-focus sealed tube'
_exptl_absorpt_coefficient_mu 5.950
_exptl_absorpt_correction_T_max 0.746
_exptl_absorpt_correction_T_min 0.495
_exptl_absorpt_correction_type multi-scan
_exptl_absorpt_process_details
;
SADABS-2014/5 (Bruker,Madison, USA) was used for absorption correction.
;
_exptl_crystal_colour orange
_exptl_crystal_density_diffrn 1.593
_exptl_crystal_density_method 'not measured'
_exptl_crystal_description platelet
_exptl_crystal_F_000 1577
_exptl_crystal_size_max 0.25
_exptl_crystal_size_mid 0.22
_exptl_crystal_size_min 0.08
_refine_diff_density_max 1.530
_refine_diff_density_min -2.433
_refine_diff_density_rms 0.091
_refine_ls_extinction_method none
_refine_ls_goodness_of_fit_ref 1.300
_refine_ls_hydrogen_treatment constr
_refine_ls_matrix_type full
_refine_ls_number_parameters 309
_refine_ls_number_reflns 5785
_refine_ls_number_restraints 0
_refine_ls_restrained_S_all 1.300
_refine_ls_R_factor_all 0.0285
_refine_ls_R_factor_gt 0.0264
_refine_ls_shift/su_max 0.007
_refine_ls_shift/su_mean 0.000
_refine_ls_structure_factor_coef Fsqd
_refine_ls_weighting_details 'w=1/[\s^2^(Fo^2^)+10.1620P] where P=(Fo^2^+2Fc^2^)/3'
_refine_ls_weighting_scheme calc
_refine_ls_wR_factor_gt 0.0568
_refine_ls_wR_factor_ref 0.0574
_reflns_Friedel_coverage 0.000
_reflns_number_gt 5469
_reflns_number_total 5785
_reflns_threshold_expression 'I > 2\s(I)'
_cod_data_source_file c8dt00416a2.cif
_cod_data_source_block shelx
_cod_depositor_comments 'Adding full bibliography for 7046059--7046060.cif.'
_cod_database_code 7046059
_shelx_shelxl_version_number 2014/7
_shelx_space_group_comment
;
The symmetry employed for this shelxl refinement is uniquely defined
by the following loop, which should always be used as a source of
symmetry information in preference to the above space-group names.
They are only intended as comments.
;

loop_
_space_group_symop_operation_xyz
'x, y, z'
'-x, y+1/2, -z+1/2'
'-x, -y, -z'
'x, -y-1/2, z-1/2'

loop_
_atom_site_label
_atom_site_type_symbol
_atom_site_fract_x
_atom_site_fract_y
_atom_site_fract_z
_atom_site_U_iso_or_equiv
_atom_site_adp_type
_atom_site_occupancy
_atom_site_site_symmetry_order
_atom_site_calc_flag
_atom_site_refinement_flags_posn
_atom_site_refinement_flags_adp
_atom_site_refinement_flags_occupancy
_atom_site_disorder_assembly
_atom_site_disorder_group
Au1 Au 0.24189(2) 0.78935(2) -0.16515(2) 0.01919(6) Uani 1 1 d . . . . .
Cl1 Cl -0.04044(8) 0.79038(2) -0.19005(7) 0.03350(17) Uani 0.6157 1 d . . P . .
Br1 Br -0.04044(8) 0.79038(2) -0.19005(7) 0.03350(17) Uani 0.3843 1 d . . P . .
Cl2 Cl 0.51951(10) 0.78703(2) -0.14683(9) 0.02762(19) Uani 0.8304 1 d . . P . .
Br2 Br 0.51951(10) 0.78703(2) -0.14683(9) 0.02762(19) Uani 0.1696 1 d . . P . .
Cl3 Cl 0.26232(9) 0.75032(2) 0.01466(7) 0.02970(16) Uani 0.6098 1 d . . P . .
Br3 Br 0.26232(9) 0.75032(2) 0.01466(7) 0.02970(16) Uani 0.3902 1 d . . P . .
Cl4 Cl 0.22375(11) 0.82949(2) -0.33309(10) 0.0274(2) Uani 0.9415 1 d . . P . .
Br4 Br 0.22375(11) 0.82949(2) -0.33309(10) 0.0274(2) Uani 0.0585 1 d . . P . .
N1 N 0.7411(4) 0.79233(8) 0.3693(4) 0.0208(7) Uani 1 1 d . . . . .
N2 N 0.9435(4) 0.80087(8) 0.2722(4) 0.0227(8) Uani 1 1 d . . . . .
C2 C 0.8945(5) 0.80138(10) 0.3951(5) 0.0233(9) Uani 1 1 d . . . . .
H2 H 0.9587 0.8073 0.4871 0.028 Uiso 1 1 calc R U . . .
C3 C 0.6908(5) 0.78582(10) 0.2242(5) 0.0274(10) Uani 1 1 d . . . . .
H3 H 0.5862 0.7788 0.1759 0.033 Uiso 1 1 calc R U . . .
C4 C 0.8164(6) 0.79115(11) 0.1632(5) 0.0288(10) Uani 1 1 d . . . . .
H4 H 0.8176 0.7887 0.0635 0.035 Uiso 1 1 calc R U . . .
C5 C 0.6369(5) 0.79234(10) 0.4762(5) 0.0252(9) Uani 1 1 d . . . . .
H5A H 0.6847 0.7782 0.5584 0.030 Uiso 1 1 calc R U . . .
H5B H 0.5288 0.7839 0.4297 0.030 Uiso 1 1 calc R U . . .
C6 C 0.6191(5) 0.82555(10) 0.5330(5) 0.0255(9) Uani 1 1 d . . . . .
H6A H 0.7268 0.8330 0.5859 0.031 Uiso 1 1 calc R U . . .
H6B H 0.5488 0.8245 0.6035 0.031 Uiso 1 1 calc R U . . .
C7 C 0.5488(5) 0.84986(10) 0.4163(5) 0.0263(10) Uani 1 1 d . . . . .
H7A H 0.6307 0.8551 0.3600 0.032 Uiso 1 1 calc R U . . .
H7B H 0.4541 0.8405 0.3486 0.032 Uiso 1 1 calc R U . . .
C8 C 0.4975(6) 0.88006(11) 0.4813(5) 0.0287(10) Uani 1 1 d . . . . .
H8A H 0.4070 0.8749 0.5277 0.034 Uiso 1 1 calc R U . . .
H8B H 0.5888 0.8876 0.5584 0.034 Uiso 1 1 calc R U . . .
C9 C 0.4449(5) 0.90698(10) 0.3746(5) 0.0259(9) Uani 1 1 d . . . . .
H9A H 0.3607 0.8991 0.2919 0.031 Uiso 1 1 calc R U . . .
H9B H 0.5385 0.9140 0.3360 0.031 Uiso 1 1 calc R U . . .
C10 C 0.3786(5) 0.93515(10) 0.4428(5) 0.0283(10) Uani 1 1 d . . . . .
H10A H 0.4611 0.9421 0.5287 0.034 Uiso 1 1 calc R U . . .
H10B H 0.2824 0.9281 0.4775 0.034 Uiso 1 1 calc R U . . .
C11 C 0.3312(5) 0.96350(10) 0.3422(5) 0.0256(9) Uani 1 1 d . . . . .
H11A H 0.4279 0.9710 0.3098 0.031 Uiso 1 1 calc R U . . .
H11B H 0.2506 0.9565 0.2551 0.031 Uiso 1 1 calc R U . . .
C12 C 0.2612(5) 0.99095(10) 0.4120(5) 0.0271(10) Uani 1 1 d . . . . .
H12A H 0.3413 0.9978 0.4997 0.032 Uiso 1 1 calc R U . . .
H12B H 0.1638 0.9835 0.4435 0.032 Uiso 1 1 calc R U . . .
C13 C 0.2155(5) 1.01935(10) 0.3123(5) 0.0264(10) Uani 1 1 d . . . . .
H13A H 0.1358 1.0125 0.2243 0.032 Uiso 1 1 calc R U . . .
H13B H 0.3130 1.0269 0.2811 0.032 Uiso 1 1 calc R U . . .
C14 C 0.1445(6) 1.04685(10) 0.3811(5) 0.0282(10) Uani 1 1 d . . . . .
H14A H 0.0460 1.0395 0.4109 0.034 Uiso 1 1 calc R U . . .
H14B H 0.2235 1.0536 0.4697 0.034 Uiso 1 1 calc R U . . .
C15 C 0.1012(6) 1.07533(11) 0.2810(5) 0.0317(11) Uani 1 1 d . . . . .
H15A H 0.1996 1.0827 0.2508 0.038 Uiso 1 1 calc R U . . .
H15B H 0.0219 1.0686 0.1926 0.038 Uiso 1 1 calc R U . . .
C16 C 0.0309(7) 1.10289(12) 0.3502(7) 0.0483(14) Uani 1 1 d . . . . .
H16A H 0.1086 1.1097 0.4380 0.072 Uiso 1 1 calc R U . . .
H16B H -0.0697 1.0962 0.3760 0.072 Uiso 1 1 calc R U . . .
H16C H 0.0083 1.1206 0.2814 0.072 Uiso 1 1 calc R U . . .
C17 C 1.1008(5) 0.81235(11) 0.2514(5) 0.0287(10) Uani 1 1 d . . . . .
H17A H 1.1501 0.7961 0.1993 0.034 Uiso 1 1 calc R U . A 1
H17B H 1.1745 0.8160 0.3472 0.034 Uiso 1 1 calc R U . A 1
C18 C 1.0796(6) 0.84319(11) 0.1647(5) 0.0291(10) Uani 1 1 d . . . . .
H18A H 1.1865 0.8500 0.1502 0.035 Uiso 1 1 calc R U . . .
H18B H 1.0095 0.8390 0.0677 0.035 Uiso 1 1 calc R U . . .
C19 C 1.0066(6) 0.87010(11) 0.2357(5) 0.0295(10) Uani 1 1 d . . . . .
H19A H 1.0814 0.8756 0.3287 0.035 Uiso 1 1 calc R U . . .
H19B H 0.9041 0.8627 0.2580 0.035 Uiso 1 1 calc R U . . .
C1A C 0.9733(6) 0.89966(11) 0.1418(5) 0.0288(10) Uani 1 1 d . . . . .
H1AA H 1.0761 0.9072 0.1206 0.035 Uiso 1 1 calc R U . . .
H1AB H 0.8997 0.8940 0.0483 0.035 Uiso 1 1 calc R U . . .
C20 C 0.8981(6) 0.92657(11) 0.2115(5) 0.0294(10) Uani 1 1 d . . . . .
H20A H 0.9744 0.9330 0.3022 0.035 Uiso 1 1 calc R U . . .
H20B H 0.7986 0.9187 0.2379 0.035 Uiso 1 1 calc R U . . .
C21 C 0.8557(6) 0.95558(11) 0.1145(5) 0.0290(10) Uani 1 1 d . . . . .
H21A H 0.9550 0.9633 0.0874 0.035 Uiso 1 1 calc R U . . .
H21B H 0.7787 0.9491 0.0242 0.035 Uiso 1 1 calc R U . . .
C22 C 0.7818(5) 0.98268(11) 0.1838(5) 0.0292(10) Uani 1 1 d . . . . .
H22A H 0.6837 0.9748 0.2130 0.035 Uiso 1 1 calc R U . . .
H22B H 0.8598 0.9895 0.2729 0.035 Uiso 1 1 calc R U . . .
C23 C 0.7364(6) 1.01120(11) 0.0849(5) 0.0305(10) Uani 1 1 d . . . . .
H23A H 0.6582 1.0043 -0.0040 0.037 Uiso 1 1 calc R U . . .
H23B H 0.8345 1.0189 0.0553 0.037 Uiso 1 1 calc R U . . .
C24 C 0.6630(6) 1.03854(11) 0.1531(5) 0.0309(10) Uani 1 1 d . . . . .
H24A H 0.5646 1.0308 0.1821 0.037 Uiso 1 1 calc R U . . .
H24B H 0.7410 1.0453 0.2424 0.037 Uiso 1 1 calc R U . . .
C25 C 0.6186(6) 1.06715(11) 0.0551(5) 0.0312(10) Uani 1 1 d . . . . .
H25A H 0.7172 1.0749 0.0265 0.037 Uiso 1 1 calc R U . . .
H25B H 0.5411 1.0604 -0.0343 0.037 Uiso 1 1 calc R U . . .
C26 C 0.5448(6) 1.09437(12) 0.1229(5) 0.0373(12) Uani 1 1 d . . . . .
H26A H 0.6228 1.1014 0.2116 0.045 Uiso 1 1 calc R U . . .
H26B H 0.4469 1.0866 0.1526 0.045 Uiso 1 1 calc R U . . .
C27 C 0.4990(7) 1.12277(13) 0.0226(6) 0.0474(14) Uani 1 1 d . . . . .
H27A H 0.4221 1.1161 -0.0659 0.071 Uiso 1 1 calc R U . . .
H27B H 0.5962 1.1314 -0.0029 0.071 Uiso 1 1 calc R U . . .
H27C H 0.4491 1.1391 0.0721 0.071 Uiso 1 1 calc R U . . .

loop_
_atom_site_aniso_label
_atom_site_aniso_U_11
_atom_site_aniso_U_22
_atom_site_aniso_U_33
_atom_site_aniso_U_23
_atom_site_aniso_U_13
_atom_site_aniso_U_12
Au1 0.02237(9) 0.01933(9) 0.01543(8) -0.00152(6) 0.00328(6) 0.00125(6)
Cl1 0.0242(4) 0.0507(5) 0.0258(4) 0.0009(3) 0.0062(3) 0.0029(3)
Br1 0.0242(4) 0.0507(5) 0.0258(4) 0.0009(3) 0.0062(3) 0.0029(3)
Cl2 0.0255(4) 0.0310(5) 0.0249(4) 0.0057(4) 0.0027(3) 0.0039(4)
Br2 0.0255(4) 0.0310(5) 0.0249(4) 0.0057(4) 0.0027(3) 0.0039(4)
Cl3 0.0376(4) 0.0284(4) 0.0247(3) 0.0078(3) 0.0102(3) 0.0027(3)
Br3 0.0376(4) 0.0284(4) 0.0247(3) 0.0078(3) 0.0102(3) 0.0027(3)
Cl4 0.0272(5) 0.0247(5) 0.0279(5) 0.0053(4) 0.0009(4) 0.0015(4)
Br4 0.0272(5) 0.0247(5) 0.0279(5) 0.0053(4) 0.0009(4) 0.0015(4)
N1 0.0216(18) 0.0172(18) 0.0240(18) 0.0012(14) 0.0058(15) 0.0005(14)
N2 0.0238(19) 0.0220(19) 0.0225(18) 0.0003(15) 0.0055(15) 0.0008(15)
C2 0.026(2) 0.019(2) 0.026(2) 0.0001(17) 0.0056(18) -0.0003(17)
C3 0.027(2) 0.027(2) 0.025(2) -0.0009(19) -0.0008(18) -0.0059(19)
C4 0.035(3) 0.029(2) 0.021(2) -0.0055(19) 0.0039(19) -0.004(2)
C5 0.026(2) 0.025(2) 0.028(2) 0.0047(18) 0.0119(18) -0.0012(18)
C6 0.025(2) 0.027(2) 0.027(2) 0.0034(18) 0.0119(18) 0.0037(18)
C7 0.025(2) 0.027(2) 0.028(2) 0.0012(19) 0.0076(18) 0.0029(18)
C8 0.031(2) 0.030(3) 0.027(2) 0.0013(19) 0.0093(19) 0.003(2)
C9 0.026(2) 0.025(2) 0.027(2) -0.0004(18) 0.0080(18) -0.0003(18)
C10 0.030(2) 0.027(2) 0.030(2) 0.0004(19) 0.0109(19) 0.0025(19)
C11 0.028(2) 0.023(2) 0.027(2) -0.0025(18) 0.0095(19) -0.0002(18)
C12 0.028(2) 0.026(2) 0.029(2) -0.0007(19) 0.0105(19) 0.0005(18)
C13 0.028(2) 0.027(2) 0.027(2) -0.0014(18) 0.0101(19) -0.0032(18)
C14 0.031(2) 0.026(2) 0.030(2) -0.0024(19) 0.0112(19) -0.0001(19)
C15 0.033(3) 0.027(3) 0.039(3) 0.001(2) 0.015(2) 0.002(2)
C16 0.053(3) 0.030(3) 0.069(4) 0.003(3) 0.027(3) 0.007(2)
C17 0.025(2) 0.034(3) 0.030(2) -0.001(2) 0.0117(19) -0.0007(19)
C18 0.028(2) 0.033(3) 0.029(2) -0.0022(19) 0.012(2) -0.0063(19)
C19 0.032(2) 0.032(3) 0.028(2) -0.002(2) 0.0128(19) -0.005(2)
C1A 0.031(2) 0.028(2) 0.030(2) 0.0000(19) 0.013(2) -0.0042(19)
C20 0.032(3) 0.031(3) 0.029(2) -0.0020(19) 0.014(2) -0.006(2)
C21 0.030(2) 0.032(3) 0.028(2) -0.0022(19) 0.0121(19) -0.004(2)
C22 0.031(2) 0.031(3) 0.029(2) -0.0026(19) 0.012(2) -0.005(2)
C23 0.031(3) 0.034(3) 0.029(2) -0.005(2) 0.012(2) -0.003(2)
C24 0.030(3) 0.035(3) 0.031(2) -0.007(2) 0.015(2) -0.005(2)
C25 0.031(3) 0.035(3) 0.029(2) -0.005(2) 0.010(2) 0.001(2)
C26 0.043(3) 0.035(3) 0.037(3) -0.009(2) 0.015(2) -0.002(2)
C27 0.050(3) 0.043(3) 0.047(3) -0.010(3) 0.006(3) 0.007(3)

loop_
_atom_type_symbol
_atom_type_description
_atom_type_scat_dispersion_real
_atom_type_scat_dispersion_imag
_atom_type_scat_source
C C 0.0033 0.0016 'International Tables Vol C Tables 4.2.6.8 and 6.1.1.4'
H H 0.0000 0.0000 'International Tables Vol C Tables 4.2.6.8 and 6.1.1.4'
Au Au -2.0133 8.8022 'International Tables Vol C Tables 4.2.6.8 and 6.1.1.4'
Cl Cl 0.1484 0.1585 'International Tables Vol C Tables 4.2.6.8 and 6.1.1.4'
N N 0.0061 0.0033 'International Tables Vol C Tables 4.2.6.8 and 6.1.1.4'
Br Br -0.2901 2.4595 'International Tables Vol C Tables 4.2.6.8 and 6.1.1.4'

loop_
_geom_angle_atom_site_label_1
_geom_angle_atom_site_label_2
_geom_angle_atom_site_label_3
_geom_angle
Cl4 Au1 Cl2 89.58(3)
Cl4 Au1 Cl3 177.26(3)
Cl2 Au1 Cl3 90.40(3)
Cl4 Au1 Cl1 90.45(3)
Cl2 Au1 Cl1 178.03(3)
Cl3 Au1 Cl1 89.67(3)
C2 N1 C3 108.4(4)
C2 N1 C5 125.8(4)
C3 N1 C5 125.6(4)
C2 N2 C4 108.4(4)
C2 N2 C17 125.8(4)
C4 N2 C17 125.4(4)
N2 C2 N1 108.9(4)
N2 C2 H2 125.6
N1 C2 H2 125.6
C4 C3 N1 107.3(4)
C4 C3 H3 126.4
N1 C3 H3 126.4
C3 C4 N2 107.1(4)
C3 C4 H4 126.5
N2 C4 H4 126.5
N1 C5 C6 111.2(3)
N1 C5 H5A 109.4
C6 C5 H5A 109.4
N1 C5 H5B 109.4
C6 C5 H5B 109.4
H5A C5 H5B 108.0
C5 C6 C7 114.7(4)
C5 C6 H6A 108.6
C7 C6 H6A 108.6
C5 C6 H6B 108.6
C7 C6 H6B 108.6
H6A C6 H6B 107.6
C8 C7 C6 111.8(4)
C8 C7 H7A 109.3
C6 C7 H7A 109.3
C8 C7 H7B 109.3
C6 C7 H7B 109.3
H7A C7 H7B 107.9
C9 C8 C7 115.2(4)
C9 C8 H8A 108.5
C7 C8 H8A 108.5
C9 C8 H8B 108.5
C7 C8 H8B 108.5
H8A C8 H8B 107.5
C8 C9 C10 112.6(4)
C8 C9 H9A 109.1
C10 C9 H9A 109.1
C8 C9 H9B 109.1
C10 C9 H9B 109.1
H9A C9 H9B 107.8
C9 C10 C11 114.8(4)
C9 C10 H10A 108.6
C11 C10 H10A 108.6
C9 C10 H10B 108.6
C11 C10 H10B 108.6
H10A C10 H10B 107.5
C12 C11 C10 113.6(4)
C12 C11 H11A 108.8
C10 C11 H11A 108.8
C12 C11 H11B 108.8
C10 C11 H11B 108.8
H11A C11 H11B 107.7
C11 C12 C13 113.7(4)
C11 C12 H12A 108.8
C13 C12 H12A 108.8
C11 C12 H12B 108.8
C13 C12 H12B 108.8
H12A C12 H12B 107.7
C12 C13 C14 114.0(4)
C12 C13 H13A 108.8
C14 C13 H13A 108.8
C12 C13 H13B 108.8
C14 C13 H13B 108.8
H13A C13 H13B 107.7
C15 C14 C13 113.5(4)
C15 C14 H14A 108.9
C13 C14 H14A 108.9
C15 C14 H14B 108.9
C13 C14 H14B 108.9
H14A C14 H14B 107.7
C16 C15 C14 113.5(4)
C16 C15 H15A 108.9
C14 C15 H15A 108.9
C16 C15 H15B 108.9
C14 C15 H15B 108.9
H15A C15 H15B 107.7
C15 C16 H16A 109.5
C15 C16 H16B 109.5
H16A C16 H16B 109.5
C15 C16 H16C 109.5
H16A C16 H16C 109.5
H16B C16 H16C 109.5
N2 C17 C18 110.5(4)
N2 C17 H17A 109.6
C18 C17 H17A 109.6
N2 C17 H17B 109.6
C18 C17 H17B 109.6
H17A C17 H17B 108.1
C19 C18 C17 114.2(4)
C19 C18 H18A 108.7
C17 C18 H18A 108.7
C19 C18 H18B 108.7
C17 C18 H18B 108.7
H18A C18 H18B 107.6
C18 C19 C1A 113.3(4)
C18 C19 H19A 108.9
C1A C19 H19A 108.9
C18 C19 H19B 108.9
C1A C19 H19B 108.9
H19A C19 H19B 107.7
C20 C1A C19 113.6(4)
C20 C1A H1AA 108.9
C19 C1A H1AA 108.9
C20 C1A H1AB 108.9
C19 C1A H1AB 108.9
H1AA C1A H1AB 107.7
C1A C20 C21 113.8(4)
C1A C20 H20A 108.8
C21 C20 H20A 108.8
C1A C20 H20B 108.8
C21 C20 H20B 108.8
H20A C20 H20B 107.7
C22 C21 C20 114.1(4)
C22 C21 H21A 108.7
C20 C21 H21A 108.7
C22 C21 H21B 108.7
C20 C21 H21B 108.7
H21A C21 H21B 107.6
C23 C22 C21 113.7(4)
C23 C22 H22A 108.8
C21 C22 H22A 108.8
C23 C22 H22B 108.8
C21 C22 H22B 108.8
H22A C22 H22B 107.7
C22 C23 C24 114.2(4)
C22 C23 H23A 108.7
C24 C23 H23A 108.7
C22 C23 H23B 108.7
C24 C23 H23B 108.7
H23A C23 H23B 107.6
C25 C24 C23 114.4(4)
C25 C24 H24A 108.7
C23 C24 H24A 108.7
C25 C24 H24B 108.7
C23 C24 H24B 108.7
H24A C24 H24B 107.6
C26 C25 C24 114.4(4)
C26 C25 H25A 108.7
C24 C25 H25A 108.7
C26 C25 H25B 108.7
C24 C25 H25B 108.7
H25A C25 H25B 107.6
C25 C26 C27 113.8(4)
C25 C26 H26A 108.8
C27 C26 H26A 108.8
C25 C26 H26B 108.8
C27 C26 H26B 108.8
H26A C26 H26B 107.7
C26 C27 H27A 109.5
C26 C27 H27B 109.5
H27A C27 H27B 109.5
C26 C27 H27C 109.5
H27A C27 H27C 109.5
H27B C27 H27C 109.5

loop_
_geom_bond_atom_site_label_1
_geom_bond_atom_site_label_2
_geom_bond_distance
Au1 Cl4 2.3002(10)
Au1 Cl2 2.3250(9)
Au1 Cl3 2.3425(7)
Au1 Cl1 2.3544(7)
N1 C2 1.325(5)
N1 C3 1.369(5)
N1 C5 1.484(5)
N2 C2 1.318(5)
N2 C4 1.376(6)
N2 C17 1.473(5)
C2 H2 0.9500
C3 C4 1.340(6)
C3 H3 0.9500
C4 H4 0.9500
C5 C6 1.518(6)
C5 H5A 0.9900
C5 H5B 0.9900
C6 C7 1.525(6)
C6 H6A 0.9900
C6 H6B 0.9900
C7 C8 1.518(6)
C7 H7A 0.9900
C7 H7B 0.9900
C8 C9 1.517(6)
C8 H8A 0.9900
C8 H8B 0.9900
C9 C10 1.517(6)
C9 H9A 0.9900
C9 H9B 0.9900
C10 C11 1.523(6)
C10 H10A 0.9900
C10 H10B 0.9900
C11 C12 1.516(6)
C11 H11A 0.9900
C11 H11B 0.9900
C12 C13 1.518(6)
C12 H12A 0.9900
C12 H12B 0.9900
C13 C14 1.517(6)
C13 H13A 0.9900
C13 H13B 0.9900
C14 C15 1.521(6)
C14 H14A 0.9900
C14 H14B 0.9900
C15 C16 1.519(7)
C15 H15A 0.9900
C15 H15B 0.9900
C16 H16A 0.9800
C16 H16B 0.9800
C16 H16C 0.9800
C17 C18 1.525(6)
C17 H17A 0.9900
C17 H17B 0.9900
C18 C19 1.518(6)
C18 H18A 0.9900
C18 H18B 0.9900
C19 C1A 1.518(6)
C19 H19A 0.9900
C19 H19B 0.9900
C1A C20 1.521(6)
C1A H1AA 0.9900
C1A H1AB 0.9900
C20 C21 1.521(6)
C20 H20A 0.9900
C20 H20B 0.9900
C21 C22 1.519(6)
C21 H21A 0.9900
C21 H21B 0.9900
C22 C23 1.518(6)
C22 H22A 0.9900
C22 H22B 0.9900
C23 C24 1.519(6)
C23 H23A 0.9900
C23 H23B 0.9900
C24 C25 1.515(7)
C24 H24A 0.9900
C24 H24B 0.9900
C25 C26 1.515(6)
C25 H25A 0.9900
C25 H25B 0.9900
C26 C27 1.521(7)
C26 H26A 0.9900
C26 H26B 0.9900
C27 H27A 0.9800
C27 H27B 0.9800
C27 H27C 0.9800

loop_
_geom_torsion_atom_site_label_1
_geom_torsion_atom_site_label_2
_geom_torsion_atom_site_label_3
_geom_torsion_atom_site_label_4
_geom_torsion
C4 N2 C2 N1 0.1(5)
C17 N2 C2 N1 173.4(4)
C3 N1 C2 N2 0.0(5)
C5 N1 C2 N2 -174.4(4)
C2 N1 C3 C4 -0.1(5)
C5 N1 C3 C4 174.3(4)
N1 C3 C4 N2 0.1(5)
C2 N2 C4 C3 -0.1(5)
C17 N2 C4 C3 -173.5(4)
C2 N1 C5 C6 60.6(5)
C3 N1 C5 C6 -112.8(4)
N1 C5 C6 C7 58.2(5)
C5 C6 C7 C8 166.5(4)
C6 C7 C8 C9 173.0(4)
C7 C8 C9 C10 174.0(4)
C8 C9 C10 C11 177.3(4)
C9 C10 C11 C12 178.4(4)
C10 C11 C12 C13 179.4(4)
C11 C12 C13 C14 179.7(4)
C12 C13 C14 C15 179.2(4)
C13 C14 C15 C16 -179.8(4)
C2 N2 C17 C18 -107.8(5)
C4 N2 C17 C18 64.4(5)
N2 C17 C18 C19 59.9(5)
C17 C18 C19 C1A -175.1(4)
C18 C19 C1A C20 179.2(4)
C19 C1A C20 C21 -176.8(4)
C1A C20 C21 C22 -179.5(4)
C20 C21 C22 C23 -178.7(4)
C21 C22 C23 C24 -179.7(4)
C22 C23 C24 C25 179.6(4)
C23 C24 C25 C26 179.8(4)
C24 C25 C26 C27 -179.3(4)
